data_2219716
loop_
_publ_author_name
'Wang, Guo-Ming'
'Li, Zeng-Xin'
'Zheng, Qing-Hua'
'Liu, Hui-Luan'

_publ_section_title
Poly[tetraaqua-\m~4~-bromido-di-\m~2~-bromido-\m~2~-hydroxido-di-\m~3~-isonicotinato-tetra-\m~2~-isonicotinato-tetracopper(I)dithulium(III)]
_journal_coeditor_code SJ2536
_journal_issue 10
_journal_name_full 'Acta Crystallographica Section E'
_journal_page_first m1260
_journal_page_last m1261
_journal_paper_doi 10.1107/S1600536808028675
_journal_volume 64
_journal_year 2008
_chemical_formula_iupac '[Cu4 Tm2 Br3 (C6 H4 N O2)6 (O H) (H2 O)4]'
_chemical_formula_moiety 'C36 H33 Br3 Cu4 N6 O17 Tm2'
_chemical_formula_sum 'C36 H33 Br3 Cu4 N6 O17 Tm2'
_chemical_formula_weight 1653.43
_chemical_name_systematic
;
Poly[tetraaqua-\m~4~-bromido-di-\m~2~-bromido-\m~2~-hydroxido-di-\m~3~-
isonicotinato-tetra-\m~2~-isonicotinato-tetracopper(I)dithulium(III)]
;
_space_group_IT_number 63
_symmetry_cell_setting orthorhombic
_symmetry_space_group_name_Hall '-C 2c 2'
_symmetry_space_group_name_H-M 'C m c m'
_atom_sites_solution_hydrogens geom
_atom_sites_solution_primary direct
_atom_sites_solution_secondary difmap
_audit_creation_method SHELXL97
_cell_angle_alpha 90.00
_cell_angle_beta 90.00
_cell_angle_gamma 90.00
_cell_formula_units_Z 4
_cell_length_a 19.1815(2)
_cell_length_b 6.6973(4)
_cell_length_c 34.7044(5)
_cell_measurement_reflns_used 6070
_cell_measurement_temperature 295(2)
_cell_measurement_theta_max 26.49
_cell_measurement_theta_min 2.12
_cell_volume 4458.3(3)
_computing_cell_refinement 'SAINT (Bruker, 2002)'
_computing_data_collection 'APEX2 (Bruker, 2002)'
_computing_data_reduction 'SAINT (Bruker, 2002)'
_computing_molecular_graphics 'SHELXTL (Sheldrick, 2008)'
_computing_publication_material 'SHELXTL (Sheldrick, 2008)'
_computing_structure_refinement 'SHELXL97 (Sheldrick, 2008)'
_computing_structure_solution 'SHELXS97 (Sheldrick, 2008)'
_diffrn_ambient_temperature 295(2)
_diffrn_measured_fraction_theta_full 0.991
_diffrn_measured_fraction_theta_max 0.991
_diffrn_measurement_device_type 'Bruker APEXII area-detector'
_diffrn_measurement_method '\f and \w scans'
_diffrn_radiation_monochromator graphite
_diffrn_radiation_source 'fine-focus sealed tube'
_diffrn_radiation_type MoK\a
_diffrn_radiation_wavelength 0.71073
_diffrn_reflns_av_R_equivalents 0.0369
_diffrn_reflns_av_sigmaI/netI 0.0233
_diffrn_reflns_limit_h_max 24
_diffrn_reflns_limit_h_min -24
_diffrn_reflns_limit_k_max 8
_diffrn_reflns_limit_k_min -8
_diffrn_reflns_limit_l_max 42
_diffrn_reflns_limit_l_min -43
_diffrn_reflns_number 17231
_diffrn_reflns_theta_full 26.49
_diffrn_reflns_theta_max 26.49
_diffrn_reflns_theta_min 2.12
_diffrn_standards_number 0
_exptl_absorpt_coefficient_mu 8.580
_exptl_absorpt_correction_T_max 0.5469
_exptl_absorpt_correction_T_min 0.3406
_exptl_absorpt_correction_type multi-scan
_exptl_absorpt_process_details '(SADABS; Sheldrick, 1996)'
_exptl_crystal_colour yellow
_exptl_crystal_density_diffrn 2.463
_exptl_crystal_density_method 'not measured'
_exptl_crystal_description block
_exptl_crystal_F_000 3144
_exptl_crystal_size_max 0.16
_exptl_crystal_size_mid 0.09
_exptl_crystal_size_min 0.08
_refine_diff_density_max 0.829
_refine_diff_density_min -0.873
_refine_ls_extinction_coef 0.00119(4)
_refine_ls_extinction_expression Fc^*^=kFc[1+0.001xFc^2^\l^3^/sin(2\q)]^-1/4^
_refine_ls_extinction_method 'SHELXL97 (Sheldrick, 2008)'
_refine_ls_goodness_of_fit_ref 1.108
_refine_ls_hydrogen_treatment constr
_refine_ls_matrix_type full
_refine_ls_number_parameters 179
_refine_ls_number_reflns 2408
_refine_ls_number_restraints 6
_refine_ls_restrained_S_all 1.108
_refine_ls_R_factor_all 0.0326
_refine_ls_R_factor_gt 0.0268
_refine_ls_shift/su_max 0.001
_refine_ls_shift/su_mean <0.001
_refine_ls_structure_factor_coef Fsqd
_refine_ls_weighting_details 'calc w = 1/[\s^2^(Fo^2^)+(0.0288P)^2^+11.1134P] where P=(Fo^2^+2Fc^2^)/3'
_refine_ls_weighting_scheme calc
_refine_ls_wR_factor_gt 0.0612
_refine_ls_wR_factor_ref 0.0641
_reflns_number_gt 2090
_reflns_number_total 2408
_reflns_threshold_expression I>2\s(I)
_cod_data_source_file sj2536.cif
_cod_data_source_block I
_cod_database_code 2219716
_cod_database_fobs_code 2219716

loop_
_symmetry_equiv_pos_as_xyz
'x, y, z'
'-x, -y, z+1/2'
'-x, y, -z+1/2'
'x, -y, -z'
'x+1/2, y+1/2, z'
'-x+1/2, -y+1/2, z+1/2'
'-x+1/2, y+1/2, -z+1/2'
'x+1/2, -y+1/2, -z'
'-x, -y, -z'
'x, y, -z-1/2'
'x, -y, z-1/2'
'-x, y, z'
'-x+1/2, -y+1/2, -z'
'x+1/2, y+1/2, -z-1/2'
'x+1/2, -y+1/2, z-1/2'
'-x+1/2, y+1/2, z'

loop_
_atom_site_type_symbol
_atom_site_label
_atom_site_fract_x
_atom_site_fract_y
_atom_site_fract_z
_atom_site_U_iso_or_equiv
_atom_site_adp_type
_atom_site_calc_flag
_atom_site_refinement_flags
_atom_site_occupancy
Tm Tm1 0.106107(10) -0.00154(3) 0.2500 0.01935(10) Uani d S 1
Cu Cu1 0.1384(6) 1.0000 0.5000 0.037(3) Uani d SPU 0.50
Cu Cu1' 0.1361(6) 1.064(2) 0.4997(8) 0.038(2) Uani d P 0.25
Cu Cu2 0.0000 0.63637(13) 0.47157(2) 0.0465(2) Uani d S 1
Br Br1 0.0000 1.0000 0.5000 0.0344(2) Uani d S 1
Br Br2 0.11106(3) 0.5000 0.5000 0.04244(17) Uani d S 1
O O1 0.16098(14) 1.0892(4) 0.69667(7) 0.0352(6) Uani d . 1
O O2 0.27354(15) 1.1077(5) 0.68216(7) 0.0475(8) Uani d . 1
O O3 0.05791(13) 0.2265(5) 0.29248(8) 0.0390(7) Uani d . 1
O O4 0.0000 -0.1250(8) 0.2500 0.0389(13) Uani d S 1
H H4 0.0000 -0.2788 0.2600 0.047 Uiso d SPR 0.50
O O5 0.19308(19) 0.2314(6) 0.2500 0.0365(9) Uani d S 1
H H5 0.2041 0.2871 0.2699 0.044 Uiso d R 1
O O6 0.1159(2) -0.3688(7) 0.2500 0.0647(15) Uani d S 1
H H6B 0.1529 -0.2988 0.2500 0.078 Uiso d SR 1
H H6C 0.1278 -0.4859 0.2380 0.078 Uiso d PR 0.50
C C1 0.2117(2) 1.0891(6) 0.67359(9) 0.0278(8) Uani d . 1
C C2 0.19342(19) 1.0649(5) 0.63145(9) 0.0244(7) Uani d . 1
C C3 0.1278(2) 1.0044(6) 0.62013(11) 0.0307(8) Uani d . 1
H H3A 0.0932 0.9823 0.6384 0.037 Uiso calc R 1
C C4 0.1139(2) 0.9771(6) 0.58161(12) 0.0344(10) Uani d . 1
H H4A 0.0702 0.9295 0.5744 0.041 Uiso calc R 1
C C5 0.2424(2) 1.0999(6) 0.60318(10) 0.0303(8) Uani d . 1
H H5A 0.2873 1.1397 0.6098 0.036 Uiso calc R 1
C C6 0.2246(2) 1.0755(6) 0.56502(10) 0.0323(8) Uani d . 1
H H6A 0.2580 1.1008 0.5462 0.039 Uiso calc R 1
C C7 0.0597(2) 0.5415(6) 0.39568(11) 0.0307(9) Uani d . 1
H H7A 0.1015 0.5754 0.4076 0.037 Uiso calc R 1
C C8 0.06218(19) 0.4538(5) 0.35956(11) 0.0260(8) Uani d . 1
H H8A 0.1047 0.4302 0.3475 0.031 Uiso calc R 1
C C9 0.0000 0.4016(7) 0.34159(13) 0.0216(10) Uani d S 1
C C10 0.0000 0.2775(8) 0.30518(13) 0.0240(10) Uani d S 1
N N1 0.16080(18) 1.0165(5) 0.55395(9) 0.0340(8) Uani d . 1
N N2 0.0000 0.5802(7) 0.41440(12) 0.0275(9) Uani d S 1

loop_
_atom_site_aniso_label
_atom_site_aniso_U_11
_atom_site_aniso_U_22
_atom_site_aniso_U_33
_atom_site_aniso_U_12
_atom_site_aniso_U_13
_atom_site_aniso_U_23
Tm1 0.01730(14) 0.02826(15) 0.01249(13) 0.00208(9) 0.000 0.000
Cu1 0.0466(19) 0.052(8) 0.0131(15) 0.000 0.000 0.000(8)
Cu1' 0.047(2) 0.051(7) 0.0145(17) -0.004(4) 0.0008(16) 0.001(5)
Cu2 0.0465(4) 0.0686(6) 0.0243(4) 0.000 0.000 -0.0111(4)
Br1 0.0271(4) 0.0500(5) 0.0260(4) 0.000 0.000 -0.0129(3)
Br2 0.0286(3) 0.0619(4) 0.0368(4) 0.000 0.000 0.0074(3)
O1 0.0438(16) 0.0448(16) 0.0171(13) -0.0065(14) 0.0069(11) 0.0009(12)
O2 0.0406(17) 0.081(2) 0.0212(14) -0.0224(17) -0.0013(12) -0.0077(15)
O3 0.0250(13) 0.0570(18) 0.0348(15) 0.0037(13) 0.0023(11) -0.0254(13)
O4 0.023(3) 0.033(3) 0.061(4) 0.000 0.000 0.000
O5 0.046(2) 0.051(2) 0.0127(17) -0.021(2) 0.000 0.000
O6 0.053(3) 0.027(2) 0.113(5) 0.008(2) 0.000 0.000
C1 0.039(2) 0.031(2) 0.0138(16) -0.0086(17) 0.0020(15) 0.0005(15)
C2 0.034(2) 0.0235(16) 0.0161(16) -0.0035(15) -0.0005(14) -0.0006(14)
C3 0.0290(18) 0.042(2) 0.0207(18) -0.0027(17) 0.0035(15) 0.0043(15)
C4 0.030(2) 0.050(3) 0.024(2) -0.0011(18) -0.0018(16) -0.0005(17)
C5 0.0307(19) 0.039(2) 0.0211(18) -0.0088(17) 0.0013(15) -0.0008(17)
C6 0.033(2) 0.045(2) 0.0188(18) -0.0045(18) 0.0048(15) -0.0001(17)
C7 0.028(2) 0.040(2) 0.024(2) -0.0044(16) -0.0016(15) -0.0091(16)
C8 0.0226(18) 0.032(2) 0.0229(18) -0.0003(14) 0.0006(14) -0.0065(15)
C9 0.029(2) 0.018(2) 0.018(2) 0.000 0.000 0.0000(19)
C10 0.024(2) 0.028(3) 0.020(2) 0.000 0.000 -0.003(2)
N1 0.0339(18) 0.051(2) 0.0176(15) 0.0022(15) 0.0003(13) 0.0007(14)
N2 0.034(2) 0.030(2) 0.018(2) 0.000 0.000 -0.0048(19)

loop_
_atom_type_symbol
_atom_type_description
_atom_type_scat_dispersion_real
_atom_type_scat_dispersion_imag
_atom_type_scat_source
C C 0.0033 0.0016 'International Tables Vol C Tables 4.2.6.8 and 6.1.1.4'
H H 0.0000 0.0000 'International Tables Vol C Tables 4.2.6.8 and 6.1.1.4'
N N 0.0061 0.0033 'International Tables Vol C Tables 4.2.6.8 and 6.1.1.4'
O O 0.0106 0.0060 'International Tables Vol C Tables 4.2.6.8 and 6.1.1.4'
Cu Cu 0.3201 1.2651 'International Tables Vol C Tables 4.2.6.8 and 6.1.1.4'
Br Br -0.2901 2.4595 'International Tables Vol C Tables 4.2.6.8 and 6.1.1.4'
Tm Tm -0.3139 5.2483 'International Tables Vol C Tables 4.2.6.8 and 6.1.1.4'

loop_
_geom_angle_atom_site_label_1
_geom_angle_atom_site_label_2
_geom_angle_atom_site_label_3
_geom_angle_site_symmetry_1
_geom_angle_site_symmetry_3
_geom_angle
O4 Tm1 O1 . 4_566 109.97(10)
O4 Tm1 O1 . 11_565 109.97(10)
O1 Tm1 O1 4_566 11_565 113.85(14)
O4 Tm1 O5 . . 159.04(17)
O1 Tm1 O5 4_566 . 80.41(9)
O1 Tm1 O5 11_565 . 80.41(9)
O4 Tm1 O3 . 10_556 83.02(12)
O1 Tm1 O3 4_566 10_556 154.05(11)
O1 Tm1 O3 11_565 10_556 80.34(10)
O5 Tm1 O3 . 10_556 80.85(11)
O4 Tm1 O3 . . 83.02(12)
O1 Tm1 O3 4_566 . 80.34(10)
O1 Tm1 O3 11_565 . 154.05(11)
O5 Tm1 O3 . . 80.85(11)
O3 Tm1 O3 10_556 . 79.09(15)
O4 Tm1 O6 . . 72.25(17)
O1 Tm1 O6 4_566 . 72.46(9)
O1 Tm1 O6 11_565 . 72.46(9)
O5 Tm1 O6 . . 128.71(15)
O3 Tm1 O6 10_556 . 133.49(10)
O3 Tm1 O6 . . 133.49(10)
O4 Tm1 H6B . . 92.1
O1 Tm1 H6B 4_566 . 64.0
O1 Tm1 H6B 11_565 . 64.0
O5 Tm1 H6B . . 108.8
O3 Tm1 H6B 10_556 . 140.0
O3 Tm1 H6B . . 140.0
O6 Tm1 H6B . . 19.9
Cu1' Cu1 N1 4_576 . 93(4)
Cu1' Cu1 N1 4_576 4_576 89(4)
N1 Cu1 N1 . 4_576 154.2(7)
Cu1' Cu1 Br1 4_576 . 84(3)
N1 Cu1 Br1 . . 102.9(4)
N1 Cu1 Br1 4_576 . 102.9(4)
Cu1' Cu1' N1 4_576 . 79(4)
Cu1' Cu1' N1 4_576 4_576 76(4)
N1 Cu1' N1 . 4_576 142.3(6)
Cu1' Cu1' Br1 4_576 . 80.7(3)
N1 Cu1' Br1 . . 102.0(9)
N1 Cu1' Br1 4_576 . 101.2(9)
N2 Cu2 Br2 . . 108.50(6)
N2 Cu2 Br2 . 9_566 108.50(7)
Br2 Cu2 Br2 . 9_566 115.49(4)
N2 Cu2 Br1 . . 122.79(14)
Br2 Cu2 Br1 . . 100.894(19)
Br2 Cu2 Br1 9_566 . 100.894(19)
N2 Cu2 Cu2 . 9_566 126.47(15)
Br2 Cu2 Cu2 . 9_566 57.744(18)
Br2 Cu2 Cu2 9_566 9_566 57.744(18)
Br1 Cu2 Cu2 . 9_566 110.74(4)
Cu2 Br1 Cu2 9_576 . 180.0
Cu2 Br1 Cu1' 9_576 9_576 98.6(4)
Cu2 Br1 Cu1' . 9_576 81.4(4)
Cu2 Br1 Cu1' 9_576 12 81.4(4)
Cu2 Br1 Cu1' . 12 98.6(4)
Cu2 Br1 Cu1' 9_576 . 81.4(4)
Cu2 Br1 Cu1' . . 98.6(4)
Cu1' Br1 Cu1' 9_576 . 180.0(13)
Cu1' Br1 Cu1' 12 . 161.3(7)
Cu2 Br1 Cu1' 9_576 4_576 98.6(4)
Cu2 Br1 Cu1' . 4_576 81.4(4)
Cu1' Br1 Cu1' 9_576 4_576 161.3(7)
Cu1' Br1 Cu1' 12 4_576 180.000(4)
Cu2 Br1 Cu1 9_576 9_576 90.0
Cu2 Br1 Cu1 . 9_576 90.000(2)
Cu1' Br1 Cu1 . 9_576 170.7(3)
Cu1' Br1 Cu1 4_576 9_576 170.7(3)
Cu2 Br1 Cu1 9_576 . 90.000(2)
Cu2 Br1 Cu1 . . 90.0
Cu1' Br1 Cu1 9_576 . 170.7(3)
Cu1' Br1 Cu1 12 . 170.7(3)
Cu1 Br1 Cu1 9_576 . 180.0000(10)
Cu2 Br2 Cu2 . 9_566 64.51(4)
C1 O1 Tm1 . 11_566 154.2(3)
C10 O3 Tm1 . . 139.8(3)
Tm1 O4 Tm1 . 3 135.8(3)
Tm1 O4 H4 . . 110.9
Tm1 O4 H4 3 . 110.9
Tm1 O5 H5 . . 120.2
Tm1 O6 H6B . . 60.9
Tm1 O6 H6C . . 150.7
H6B O6 H6C . . 105.4
O2 C1 O1 . . 126.2(3)
O2 C1 C2 . . 117.9(3)
O1 C1 C2 . . 115.9(3)
C5 C2 C3 . . 118.0(3)
C5 C2 C1 . . 120.8(3)
C3 C2 C1 . . 121.2(3)
C4 C3 C2 . . 119.5(4)
C4 C3 H3A . . 120.2
C2 C3 H3A . . 120.2
N1 C4 C3 . . 122.6(4)
N1 C4 H4A . . 118.7
C3 C4 H4A . . 118.7
C6 C5 C2 . . 119.7(3)
C6 C5 H5A . . 120.2
C2 C5 H5A . . 120.2
N1 C6 C5 . . 122.4(4)
N1 C6 H6A . . 118.8
C5 C6 H6A . . 118.8
N2 C7 C8 . . 123.3(4)
N2 C7 H7A . . 118.3
C8 C7 H7A . . 118.3
C7 C8 C9 . . 118.9(4)
C7 C8 H8A . . 120.6
C9 C8 H8A . . 120.6
C8 C9 C8 . 12 118.1(5)
C8 C9 C10 . . 120.8(2)
C8 C9 C10 12 . 120.8(2)
O3 C10 O3 . 12 126.7(5)
O3 C10 C9 . . 116.6(2)
O3 C10 C9 12 . 116.6(2)
C4 N1 C6 . . 117.7(3)
C4 N1 Cu1 . . 122.3(4)
C6 N1 Cu1 . . 119.9(4)
C4 N1 Cu1' . . 123.7(5)
C6 N1 Cu1' . . 116.5(5)
C4 N1 Cu1' . 4_576 117.0(5)
C6 N1 Cu1' . 4_576 124.3(5)
C7 N2 C7 . 12 117.2(4)
C7 N2 Cu2 . . 120.8(2)
C7 N2 Cu2 12 . 120.8(2)

loop_
_geom_bond_atom_site_label_1
_geom_bond_atom_site_label_2
_geom_bond_site_symmetry_2
_geom_bond_distance
Tm1 O4 . 2.197(2)
Tm1 O1 4_566 2.208(2)
Tm1 O1 11_565 2.208(2)
Tm1 O5 . 2.284(4)
Tm1 O3 10_556 2.315(2)
Tm1 O3 . 2.315(2)
Tm1 O6 . 2.467(5)
Tm1 H6B . 2.1833
Cu1 N1 . 1.924(4)
Cu1 N1 4_576 1.924(4)
Cu1 Br1 . 2.654(12)
Cu1' N1 . 1.97(3)
Cu1' N1 4_576 2.00(3)
Cu1' Br1 . 2.645(12)
Cu2 N2 . 2.020(4)
Cu2 Br2 . 2.5191(7)
Cu2 Br2 9_566 2.5191(7)
Cu2 Br1 . 2.6275(9)
Cu2 Cu2 9_566 2.6889(17)
Br1 Cu2 9_576 2.6276(9)
Br1 Cu1' 9_576 2.645(12)
Br1 Cu1' 12 2.645(12)
Br1 Cu1' 4_576 2.645(12)
Br1 Cu1 9_576 2.654(12)
Br2 Cu2 9_566 2.5191(7)
O1 C1 . 1.260(4)
O1 Tm1 11_566 2.208(2)
O2 C1 . 1.230(5)
O3 C10 . 1.243(3)
O4 Tm1 3 2.197(2)
O4 H4 . 1.0867
O5 H5 . 0.8127
O6 H6B . 0.8504
O6 H6C . 0.9163
C1 C2 . 1.512(5)
C2 C5 . 1.379(5)
C2 C3 . 1.380(5)
C3 C4 . 1.375(5)
C3 H3A . 0.9300
C4 N1 . 1.342(5)
C4 H4A . 0.9300
C5 C6 . 1.377(5)
C5 H5A . 0.9300
C6 N1 . 1.342(5)
C6 H6A . 0.9300
C7 N2 . 1.341(4)
C7 C8 . 1.385(6)
C7 H7A . 0.9300
C8 C9 . 1.391(4)
C8 H8A . 0.9300
C9 C8 12 1.391(4)
C9 C10 . 1.512(7)
C10 O3 12 1.243(3)
N1 Cu1' 4_576 2.00(3)
N2 C7 12 1.341(4)

loop_
_geom_hbond_atom_site_label_D
_geom_hbond_atom_site_label_H
_geom_hbond_atom_site_label_A
_geom_hbond_site_symmetry_A
_geom_hbond_distance_DH
_geom_hbond_distance_HA
_geom_hbond_distance_DA
_geom_hbond_angle_DHA
_geom_hbond_publ_flag
O5 H5 O2 13_566 0.81 1.86 2.667(3) 174.5 yes
